data_7702230
loop_
_publ_author_name
'Zain Aldin, Mohammed'
'Maho, Anthony'
'Zaragoza, Guillermo'
'Demonceau, Albert'
'Delaude, Lionel'

_publ_section_title
;
 Synthesis, characterization, and catalytic evaluation of
 ruthenium-diphosphine complexes bearing xanthate ligands.
;
_journal_issue 39
_journal_name_full 'Dalton transactions (Cambridge, England : 2003)'
_journal_page_first 13926
_journal_page_last 13938
_journal_paper_doi 10.1039/c8dt02838a
_journal_volume 47
_journal_year 2018
_chemical_absolute_configuration ad
_chemical_formula_moiety 'C32 H34 O2 P2 Ru S4'
_chemical_formula_sum 'C32 H34 O2 P2 Ru S4'
_chemical_formula_weight 741.84
_space_group_crystal_system orthorhombic
_space_group_IT_number 19
_space_group_name_Hall 'P 2ac 2ab'
_space_group_name_H-M_alt 'P 21 21 21'
_atom_sites_solution_hydrogens geom
_audit_block_doi 10.5517/ccdc.csd.cc20841h
_audit_conform_dict_location ftp://ftp.iucr.org/pub/cif_core.dic
_audit_conform_dict_name cif_core.dic
_audit_conform_dict_version 2.4.3
_audit_creation_date 2018-04-04T17:15:28-00:00
_audit_creation_method 'WinGX routine CIF_UPDATE'
_audit_update_record
;
2018-07-10 deposited with the CCDC.
2018-09-05 downloaded from the CCDC.
;
_cell_angle_alpha 90
_cell_angle_beta 90
_cell_angle_gamma 90
_cell_formula_units_Z 4
_cell_length_a 11.1196(6)
_cell_length_b 14.0834(10)
_cell_length_c 20.6451(12)
_cell_measurement_reflns_used 1982
_cell_measurement_temperature 100(2)
_cell_measurement_theta_max 24.31
_cell_measurement_theta_min 2.33
_cell_measurement_wavelength 0.71073
_cell_volume 3233.1(3)
_computing_cell_refinement 'APPEX2v2014.11-0 (BRUKER AXS, 2005)'
_computing_data_collection 'APPEX2v2014.11-0 (BRUKER AXS, 2005)'
_computing_data_reduction 'APPEX2v2014.11-0 (BRUKER AXS, 2005)'
_computing_molecular_graphics 'Ortep for Windows (Farrugia, 2012)'
_computing_publication_material 'WinGX publication routines (Farrugia, 2012)'
_computing_structure_refinement 'SHELXL-2018/3 (Sheldrick, 2018)'
_computing_structure_solution 'SIR-2014 (Burla et al., 2014)'
_diffrn_ambient_temperature 100(2)
_diffrn_detector 'APEX-II CCD'
_diffrn_measured_fraction_theta_full 1
_diffrn_measured_fraction_theta_max 1
_diffrn_measurement_device '\k-geometry diffractometer'
_diffrn_measurement_device_type 'Bruker APEX-II'
_diffrn_measurement_method '\f or \w oscillation scans'
_diffrn_orient_matrix_UB_11 -0.011319
_diffrn_orient_matrix_UB_12 -0.057352
_diffrn_orient_matrix_UB_13 -0.0279
_diffrn_orient_matrix_UB_21 0.05993
_diffrn_orient_matrix_UB_22 0.025653
_diffrn_orient_matrix_UB_23 -0.031592
_diffrn_orient_matrix_UB_31 0.066091
_diffrn_orient_matrix_UB_32 -0.033083
_diffrn_orient_matrix_UB_33 0.023869
_diffrn_radiation_monochromator graphite
_diffrn_radiation_probe x-ray
_diffrn_radiation_type MoK\a
_diffrn_radiation_wavelength 0.71073
_diffrn_reflns_av_R_equivalents 0.0978
_diffrn_reflns_av_unetI/netI 0.0868
_diffrn_reflns_Laue_measured_fraction_full 1
_diffrn_reflns_Laue_measured_fraction_max 1
_diffrn_reflns_limit_h_max 15
_diffrn_reflns_limit_h_min -15
_diffrn_reflns_limit_k_max 20
_diffrn_reflns_limit_k_min -20
_diffrn_reflns_limit_l_max 29
_diffrn_reflns_limit_l_min -29
_diffrn_reflns_number 51408
_diffrn_reflns_point_group_measured_fraction_full 1
_diffrn_reflns_point_group_measured_fraction_max 1
_diffrn_reflns_theta_full 25.242
_diffrn_reflns_theta_max 30.508
_diffrn_reflns_theta_min 1.75
_diffrn_source 'sealed x-ray tube'
_diffrn_standards_number 0
_exptl_absorpt_coefficient_mu 0.871
_exptl_absorpt_correction_T_max 0.802
_exptl_absorpt_correction_T_min 0.714
_exptl_absorpt_correction_type multi-scan
_exptl_absorpt_process_details
;
SADABS-2014/5 - Bruker AXS area detector scaling and absorption correction
;
_exptl_crystal_colour orange
_exptl_crystal_density_diffrn 1.524
_exptl_crystal_density_method 'not measured'
_exptl_crystal_description Prism
_exptl_crystal_F_000 1520
_exptl_crystal_size_max 0.42
_exptl_crystal_size_mid 0.38
_exptl_crystal_size_min 0.25
_refine_diff_density_max 0.546
_refine_diff_density_min -0.603
_refine_diff_density_rms 0.111
_refine_ls_abs_structure_details
;
 Flack x determined using 3093 quotients [(I+)-(I-)]/[(I+)+(I-)]
 (Parsons, Flack and Wagner, Acta Cryst. B69 (2013) 249-259).
;
_refine_ls_abs_structure_Flack -0.04(2)
_refine_ls_extinction_method none
_refine_ls_goodness_of_fit_ref 0.996
_refine_ls_hydrogen_treatment constr
_refine_ls_matrix_type full
_refine_ls_number_constraints 0
_refine_ls_number_parameters 372
_refine_ls_number_reflns 9865
_refine_ls_number_restraints 0
_refine_ls_restrained_S_all 0.996
_refine_ls_R_factor_all 0.0573
_refine_ls_R_factor_gt 0.0438
_refine_ls_shift/su_max 0.002
_refine_ls_shift/su_mean 0
_refine_ls_structure_factor_coef Fsqd
_refine_ls_weighting_details 'w=1/[\s^2^(Fo^2^)+(0.0174P)^2^] where P=(Fo^2^+2Fc^2^)/3'
_refine_ls_weighting_scheme calc
_refine_ls_wR_factor_gt 0.0687
_refine_ls_wR_factor_ref 0.0731
_reflns_Friedel_coverage 0.808
_reflns_Friedel_fraction_full 1
_reflns_Friedel_fraction_max 1
_reflns_number_gt 8378
_reflns_number_total 9865
_reflns_threshold_expression 'I > 2\s(I)'
_cod_data_source_file c8dt02838a2.cif
_cod_data_source_block Ru(SSCOEt)2(dppe)
_cod_database_code 7702230
_shelx_estimated_absorpt_t_min 0.711
_shelx_estimated_absorpt_t_max 0.812

loop_
_space_group_symop_operation_xyz
'x, y, z'
'-x+1/2, -y, z+1/2'
'x+1/2, -y+1/2, -z'
'-x, y+1/2, -z+1/2'

loop_
_atom_site_label
_atom_site_type_symbol
_atom_site_fract_x
_atom_site_fract_y
_atom_site_fract_z
_atom_site_U_iso_or_equiv
_atom_site_adp_type
_atom_site_occupancy
_atom_site_site_symmetry_order
_atom_site_calc_flag
_atom_site_refinement_flags_posn
_atom_site_refinement_flags_adp
Ru1 Ru 0.53330(3) 0.99178(2) 0.52229(2) 0.00977(8) Uani 1 1 d . .
S1 S 0.70153(9) 0.89326(8) 0.54560(5) 0.0125(2) Uani 1 1 d . .
S2 S 0.51995(10) 0.94075(9) 0.63760(5) 0.0152(2) Uani 1 1 d . .
C1 C 0.6538(4) 0.8878(3) 0.62276(19) 0.0130(9) Uani 1 1 d . .
O1 O 0.7143(3) 0.8477(2) 0.67194(13) 0.0190(8) Uani 1 1 d . .
C2 C 0.8367(4) 0.8157(4) 0.6573(2) 0.0206(11) Uani 1 1 d . .
H2A H 0.880136 0.864647 0.631983 0.025 Uiso 1 1 calc R U
H2B H 0.834581 0.756302 0.631653 0.025 Uiso 1 1 calc R U
C3 C 0.8983(4) 0.7992(4) 0.7210(2) 0.0280(13) Uani 1 1 d . .
H3A H 0.902733 0.859054 0.74505 0.042 Uiso 1 1 calc R U
H3B H 0.979736 0.775067 0.713329 0.042 Uiso 1 1 calc R U
H3C H 0.85258 0.752558 0.746231 0.042 Uiso 1 1 calc R U
S3 S 0.34109(9) 1.06654(8) 0.51465(5) 0.0136(2) Uani 1 1 d . .
S4 S 0.38580(9) 0.87016(8) 0.48903(5) 0.0137(2) Uani 1 1 d . .
C4 C 0.2863(3) 0.9605(3) 0.4900(2) 0.0145(9) Uani 1 1 d . .
O2 O 0.1703(2) 0.9552(2) 0.47454(16) 0.0212(7) Uani 1 1 d . .
C5 C 0.1228(4) 0.8634(4) 0.4523(2) 0.0250(11) Uani 1 1 d . .
H5A H 0.158709 0.81079 0.477497 0.03 Uiso 1 1 calc R U
H5B H 0.141566 0.853661 0.405888 0.03 Uiso 1 1 calc R U
C6 C -0.0106(4) 0.8668(4) 0.4625(2) 0.0291(12) Uani 1 1 d . .
H6A H -0.027985 0.868671 0.509009 0.044 Uiso 1 1 calc R U
H6B H -0.047637 0.810166 0.443405 0.044 Uiso 1 1 calc R U
H6C H -0.043499 0.923725 0.441715 0.044 Uiso 1 1 calc R U
P1 P 0.63224(9) 1.12788(9) 0.54419(5) 0.0110(2) Uani 1 1 d . .
C7 C 0.6542(4) 1.1934(3) 0.46808(19) 0.0140(9) Uani 1 1 d . .
H7A H 0.581506 1.231536 0.458596 0.017 Uiso 1 1 calc R U
H7B H 0.722922 1.237592 0.472875 0.017 Uiso 1 1 calc R U
C8 C 0.6786(4) 1.1253(3) 0.41154(19) 0.0146(10) Uani 1 1 d . .
H8A H 0.764273 1.106175 0.411862 0.018 Uiso 1 1 calc R U
H8B H 0.662078 1.157956 0.370032 0.018 Uiso 1 1 calc R U
P2 P 0.58294(9) 1.01887(9) 0.41804(5) 0.0115(2) Uani 1 1 d . .
C9 C 0.5606(4) 1.2164(3) 0.5971(2) 0.0137(10) Uani 1 1 d . .
C10 C 0.4783(4) 1.1885(3) 0.6442(2) 0.0180(10) Uani 1 1 d . .
H10 H 0.452932 1.124187 0.646117 0.022 Uiso 1 1 calc R U
C11 C 0.4330(4) 1.2535(4) 0.6883(2) 0.0223(11) Uani 1 1 d . .
H11 H 0.379499 1.233043 0.721379 0.027 Uiso 1 1 calc R U
C12 C 0.4654(4) 1.3476(4) 0.6843(2) 0.0203(10) Uani 1 1 d . .
H12 H 0.434461 1.391942 0.714739 0.024 Uiso 1 1 calc R U
C13 C 0.5426(4) 1.3776(3) 0.6362(2) 0.0199(10) Uani 1 1 d . .
H13 H 0.562761 1.442938 0.63246 0.024 Uiso 1 1 calc R U
C14 C 0.5909(4) 1.3117(4) 0.5932(2) 0.0170(10) Uani 1 1 d . .
H14 H 0.645513 1.332381 0.560765 0.02 Uiso 1 1 calc R U
C15 C 0.7818(3) 1.1178(3) 0.58051(19) 0.0126(9) Uani 1 1 d . .
C16 C 0.7906(4) 1.1021(4) 0.6472(2) 0.0191(10) Uani 1 1 d . .
H16 H 0.720397 1.104295 0.673384 0.023 Uiso 1 1 calc R U
C17 C 0.9012(4) 1.0833(4) 0.6753(2) 0.0264(12) Uani 1 1 d . .
H17 H 0.906531 1.074116 0.720779 0.032 Uiso 1 1 calc R U
C18 C 1.0041(4) 1.0778(4) 0.6377(2) 0.0223(11) Uani 1 1 d . .
H18 H 1.079465 1.063731 0.657076 0.027 Uiso 1 1 calc R U
C19 C 0.9963(4) 1.0930(3) 0.5717(2) 0.0184(10) Uani 1 1 d . .
H19 H 1.066604 1.089796 0.545662 0.022 Uiso 1 1 calc R U
C20 C 0.8863(3) 1.1130(3) 0.5435(2) 0.0171(10) Uani 1 1 d . .
H20 H 0.881953 1.123662 0.49815 0.021 Uiso 1 1 calc R U
C21 C 0.4623(4) 1.0389(3) 0.35889(18) 0.0127(9) Uani 1 1 d . .
C22 C 0.4167(4) 1.1299(4) 0.34767(19) 0.0153(10) Uani 1 1 d . .
H22 H 0.448637 1.182804 0.370444 0.018 Uiso 1 1 calc R U
C23 C 0.3241(4) 1.1427(4) 0.3029(2) 0.0200(11) Uani 1 1 d . .
H23 H 0.294313 1.204766 0.294575 0.024 Uiso 1 1 calc R U
C24 C 0.2753(4) 1.0658(4) 0.2705(2) 0.0212(11) Uani 1 1 d . .
H24 H 0.212741 1.075112 0.23981 0.025 Uiso 1 1 calc R U
C25 C 0.3177(4) 0.9761(4) 0.2828(2) 0.0195(11) Uani 1 1 d . .
H25 H 0.282563 0.923187 0.261416 0.023 Uiso 1 1 calc R U
C26 C 0.4116(4) 0.9620(3) 0.3263(2) 0.0156(10) Uani 1 1 d . .
H26 H 0.441296 0.899739 0.33384 0.019 Uiso 1 1 calc R U
C27 C 0.6740(4) 0.9275(3) 0.37748(19) 0.0133(9) Uani 1 1 d . .
C28 C 0.6625(4) 0.8324(4) 0.3931(2) 0.0156(10) Uani 1 1 d . .
H28 H 0.603778 0.813654 0.423989 0.019 Uiso 1 1 calc R U
C29 C 0.7350(4) 0.7637(4) 0.3646(2) 0.0199(11) Uani 1 1 d . .
H29 H 0.724705 0.698673 0.375494 0.024 Uiso 1 1 calc R U
C30 C 0.8221(4) 0.7903(4) 0.3204(2) 0.0227(12) Uani 1 1 d . .
H30 H 0.873636 0.743801 0.301973 0.027 Uiso 1 1 calc R U
C31 C 0.8340(4) 0.8848(4) 0.3031(2) 0.0211(11) Uani 1 1 d . .
H31 H 0.892875 0.902856 0.27209 0.025 Uiso 1 1 calc R U
C32 C 0.7602(4) 0.9534(4) 0.33085(19) 0.0167(10) Uani 1 1 d . .
H32 H 0.768132 1.017978 0.318275 0.02 Uiso 1 1 calc R U

loop_
_atom_site_aniso_label
_atom_site_aniso_U_11
_atom_site_aniso_U_22
_atom_site_aniso_U_33
_atom_site_aniso_U_23
_atom_site_aniso_U_13
_atom_site_aniso_U_12
Ru1 0.00938(14) 0.00991(17) 0.01003(13) 0.00015(14) 0.00062(13) -0.00029(14)
S1 0.0117(5) 0.0135(6) 0.0124(5) -0.0005(4) 0.0000(4) 0.0016(4)
S2 0.0149(5) 0.0182(6) 0.0124(5) 0.0025(4) 0.0026(4) 0.0021(5)
C1 0.016(2) 0.011(2) 0.012(2) -0.0005(18) -0.0009(17) -0.0010(19)
O1 0.0168(16) 0.025(2) 0.0150(15) 0.0028(14) -0.0016(13) 0.0083(15)
C2 0.018(2) 0.028(3) 0.015(2) -0.002(2) -0.0039(18) 0.012(2)
C3 0.028(3) 0.035(4) 0.021(2) -0.004(2) -0.008(2) 0.005(3)
S3 0.0110(5) 0.0107(6) 0.0192(5) -0.0023(5) -0.0003(4) -0.0001(4)
S4 0.0126(5) 0.0108(6) 0.0177(5) 0.0002(5) -0.0001(4) 0.0005(4)
C4 0.0118(19) 0.016(2) 0.016(2) -0.0017(18) 0.0026(16) -0.0015(18)
O2 0.0113(14) 0.0157(18) 0.0367(19) -0.0060(16) -0.0036(14) -0.0030(13)
C5 0.018(2) 0.018(3) 0.039(3) -0.006(2) -0.001(2) -0.004(2)
C6 0.020(2) 0.032(3) 0.036(3) 0.001(2) -0.003(2) -0.010(2)
P1 0.0105(5) 0.0117(6) 0.0108(5) -0.0009(5) 0.0001(4) -0.0009(5)
C7 0.016(2) 0.011(2) 0.015(2) 0.0005(18) -0.0019(17) -0.0038(18)
C8 0.017(2) 0.016(3) 0.011(2) 0.0006(19) 0.0029(17) 0.001(2)
P2 0.0116(5) 0.0118(6) 0.0112(5) -0.0003(5) -0.0005(4) -0.0003(5)
C9 0.013(2) 0.012(2) 0.017(2) -0.0027(18) -0.0044(16) 0.0030(18)
C10 0.018(2) 0.016(3) 0.021(2) -0.0020(19) 0.001(2) 0.001(2)
C11 0.021(3) 0.026(3) 0.019(2) -0.003(2) 0.0088(19) 0.004(2)
C12 0.019(2) 0.024(3) 0.018(2) -0.008(2) -0.005(2) 0.007(2)
C13 0.025(2) 0.013(2) 0.022(2) -0.0045(19) -0.004(2) 0.003(2)
C14 0.019(2) 0.016(3) 0.016(2) -0.0003(19) -0.0009(18) 0.002(2)
C15 0.013(2) 0.009(2) 0.016(2) 0.0005(18) -0.0013(17) 0.0003(19)
C16 0.017(2) 0.023(3) 0.017(2) -0.001(2) -0.0003(18) -0.001(2)
C17 0.024(2) 0.039(4) 0.017(2) 0.001(2) -0.005(2) -0.003(3)
C18 0.014(2) 0.027(3) 0.026(2) 0.004(2) -0.0035(18) 0.001(2)
C19 0.010(2) 0.017(3) 0.028(2) -0.003(2) 0.0028(18) -0.0003(18)
C20 0.012(2) 0.022(3) 0.017(2) 0.001(2) 0.0018(17) -0.002(2)
C21 0.0130(19) 0.017(2) 0.0082(17) 0.0016(16) 0.0030(17) 0.000(2)
C22 0.019(2) 0.017(3) 0.0104(19) 0.0014(19) 0.0005(17) 0.003(2)
C23 0.022(2) 0.021(3) 0.018(2) 0.004(2) 0.0000(19) 0.007(2)
C24 0.021(2) 0.031(3) 0.012(2) -0.001(2) -0.0034(18) 0.005(2)
C25 0.015(2) 0.025(3) 0.018(2) -0.004(2) -0.0026(17) -0.001(2)
C26 0.014(2) 0.016(3) 0.017(2) 0.0002(18) -0.0010(17) -0.0002(19)
C27 0.014(2) 0.015(3) 0.011(2) -0.0018(18) -0.0029(16) 0.0016(19)
C28 0.017(2) 0.018(3) 0.012(2) -0.0024(19) -0.0030(17) 0.002(2)
C29 0.024(2) 0.013(3) 0.022(2) -0.004(2) -0.007(2) 0.004(2)
C30 0.021(2) 0.027(3) 0.020(2) -0.007(2) -0.004(2) 0.008(2)
C31 0.015(2) 0.035(3) 0.013(2) -0.005(2) 0.0018(17) 0.005(2)
C32 0.015(2) 0.019(3) 0.016(2) -0.0016(19) -0.0036(17) -0.002(2)

loop_
_atom_type_symbol
_atom_type_description
_atom_type_scat_dispersion_real
_atom_type_scat_dispersion_imag
_atom_type_scat_source
C C 0.0033 0.0016 'International Tables Vol C Tables 4.2.6.8 and 6.1.1.4'
H H 0 0 'International Tables Vol C Tables 4.2.6.8 and 6.1.1.4'
O O 0.0106 0.006 'International Tables Vol C Tables 4.2.6.8 and 6.1.1.4'
P P 0.1023 0.0942 'International Tables Vol C Tables 4.2.6.8 and 6.1.1.4'
S S 0.1246 0.1234 'International Tables Vol C Tables 4.2.6.8 and 6.1.1.4'
Ru Ru -1.2594 0.8363 'International Tables Vol C Tables 4.2.6.8 and 6.1.1.4'

loop_
_geom_angle_atom_site_label_1
_geom_angle_atom_site_label_2
_geom_angle_atom_site_label_3
_geom_angle
P2 Ru1 P1 85.88(4)
P2 Ru1 S1 95.70(4)
P1 Ru1 S1 94.10(4)
P2 Ru1 S3 94.67(4)
P1 Ru1 S3 94.31(4)
S1 Ru1 S3 167.08(4)
P2 Ru1 S4 90.83(4)
P1 Ru1 S4 165.75(4)
S1 Ru1 S4 100.03(4)
S3 Ru1 S4 72.11(4)
P2 Ru1 S2 167.35(4)
P1 Ru1 S2 94.74(4)
S1 Ru1 S2 71.65(4)
S3 Ru1 S2 97.87(4)
S4 Ru1 S2 91.49(4)
C1 S1 Ru1 88.29(15)
C1 S2 Ru1 84.36(14)
O1 C1 S1 125.3(3)
O1 C1 S2 119.3(3)
S1 C1 S2 115.4(2)
C1 O1 C2 116.0(3)
O1 C2 C3 106.9(4)
O1 C2 H2A 110.4
C3 C2 H2A 110.4
O1 C2 H2B 110.4
C3 C2 H2B 110.4
H2A C2 H2B 108.6
C2 C3 H3A 109.5
C2 C3 H3B 109.5
H3A C3 H3B 109.5
C2 C3 H3C 109.5
H3A C3 H3C 109.5
H3B C3 H3C 109.5
C4 S3 Ru1 87.29(14)
C4 S4 Ru1 84.79(15)
O2 C4 S4 126.2(3)
O2 C4 S3 118.1(3)
S4 C4 S3 115.7(2)
C4 O2 C5 118.2(3)
O2 C5 C6 106.5(4)
O2 C5 H5A 110.4
C6 C5 H5A 110.4
O2 C5 H5B 110.4
C6 C5 H5B 110.4
H5A C5 H5B 108.6
C5 C6 H6A 109.5
C5 C6 H6B 109.5
H6A C6 H6B 109.5
C5 C6 H6C 109.5
H6A C6 H6C 109.5
H6B C6 H6C 109.5
C15 P1 C7 105.57(19)
C15 P1 C9 101.73(19)
C7 P1 C9 103.0(2)
C15 P1 Ru1 117.34(16)
C7 P1 Ru1 108.68(14)
C9 P1 Ru1 118.93(15)
C8 C7 P1 111.0(3)
C8 C7 H7A 109.4
P1 C7 H7A 109.4
C8 C7 H7B 109.4
P1 C7 H7B 109.4
H7A C7 H7B 108
C7 C8 P2 110.6(3)
C7 C8 H8A 109.5
P2 C8 H8A 109.5
C7 C8 H8B 109.5
P2 C8 H8B 109.5
H8A C8 H8B 108.1
C21 P2 C27 101.93(19)
C21 P2 C8 104.4(2)
C27 P2 C8 102.6(2)
C21 P2 Ru1 118.82(13)
C27 P2 Ru1 116.82(15)
C8 P2 Ru1 110.40(13)
C14 C9 C10 118.3(4)
C14 C9 P1 121.1(3)
C10 C9 P1 120.5(4)
C11 C10 C9 120.8(5)
C11 C10 H10 119.6
C9 C10 H10 119.6
C12 C11 C10 120.1(5)
C12 C11 H11 120
C10 C11 H11 120
C11 C12 C13 120.1(4)
C11 C12 H12 119.9
C13 C12 H12 119.9
C12 C13 C14 119.7(5)
C12 C13 H13 120.2
C14 C13 H13 120.2
C9 C14 C13 121.0(4)
C9 C14 H14 119.5
C13 C14 H14 119.5
C20 C15 C16 118.3(4)
C20 C15 P1 122.5(3)
C16 C15 P1 118.6(3)
C17 C16 C15 120.3(4)
C17 C16 H16 119.9
C15 C16 H16 119.9
C16 C17 C18 120.6(4)
C16 C17 H17 119.7
C18 C17 H17 119.7
C19 C18 C17 119.5(4)
C19 C18 H18 120.2
C17 C18 H18 120.2
C18 C19 C20 120.1(4)
C18 C19 H19 119.9
C20 C19 H19 119.9
C19 C20 C15 121.1(4)
C19 C20 H20 119.4
C15 C20 H20 119.4
C26 C21 C22 119.1(4)
C26 C21 P2 119.8(3)
C22 C21 P2 121.1(3)
C23 C22 C21 119.8(4)
C23 C22 H22 120.1
C21 C22 H22 120.1
C24 C23 C22 120.5(5)
C24 C23 H23 119.7
C22 C23 H23 119.7
C25 C24 C23 119.8(4)
C25 C24 H24 120.1
C23 C24 H24 120.1
C24 C25 C26 120.5(4)
C24 C25 H25 119.7
C26 C25 H25 119.7
C25 C26 C21 120.3(4)
C25 C26 H26 119.9
C21 C26 H26 119.9
C28 C27 C32 118.2(4)
C28 C27 P2 121.4(3)
C32 C27 P2 120.4(4)
C27 C28 C29 121.5(4)
C27 C28 H28 119.3
C29 C28 H28 119.3
C30 C29 C28 119.8(5)
C30 C29 H29 120.1
C28 C29 H29 120.1
C29 C30 C31 119.9(5)
C29 C30 H30 120.1
C31 C30 H30 120.1
C30 C31 C32 120.3(4)
C30 C31 H31 119.9
C32 C31 H31 119.9
C31 C32 C27 120.3(5)
C31 C32 H32 119.9
C27 C32 H32 119.9

loop_
_geom_bond_atom_site_label_1
_geom_bond_atom_site_label_2
_geom_bond_distance
Ru1 P2 2.2544(11)
Ru1 P1 2.2558(12)
Ru1 S1 2.3783(11)
Ru1 S3 2.3878(11)
Ru1 S4 2.4689(11)
Ru1 S2 2.4910(11)
S1 C1 1.681(4)
S2 C1 1.693(4)
C1 O1 1.342(5)
O1 C2 1.466(5)
C2 C3 1.502(6)
C2 H2A 0.99
C2 H2B 0.99
C3 H3A 0.98
C3 H3B 0.98
C3 H3C 0.98
S3 C4 1.692(4)
S4 C4 1.686(4)
C4 O2 1.332(5)
O2 C5 1.469(5)
C5 C6 1.499(6)
C5 H5A 0.99
C5 H5B 0.99
C6 H6A 0.98
C6 H6B 0.98
C6 H6C 0.98
P1 C15 1.830(4)
P1 C7 1.839(4)
P1 C9 1.839(4)
C7 C8 1.536(6)
C7 H7A 0.99
C7 H7B 0.99
C8 P2 1.842(5)
C8 H8A 0.99
C8 H8B 0.99
P2 C21 1.836(4)
P2 C27 1.839(5)
C9 C14 1.386(6)
C9 C10 1.392(6)
C10 C11 1.386(6)
C10 H10 0.95
C11 C12 1.375(7)
C11 H11 0.95
C12 C13 1.380(6)
C12 H12 0.95
C13 C14 1.392(6)
C13 H13 0.95
C14 H14 0.95
C15 C20 1.391(5)
C15 C16 1.398(6)
C16 C17 1.385(6)
C16 H16 0.95
C17 C18 1.385(6)
C17 H17 0.95
C18 C19 1.381(6)
C18 H18 0.95
C19 C20 1.384(6)
C19 H19 0.95
C20 H20 0.95
C21 C26 1.394(6)
C21 C22 1.397(6)
C22 C23 1.396(6)
C22 H22 0.95
C23 C24 1.384(7)
C23 H23 0.95
C24 C25 1.372(7)
C24 H24 0.95
C25 C26 1.392(6)
C25 H25 0.95
C26 H26 0.95
C27 C28 1.384(6)
C27 C32 1.407(6)
C28 C29 1.390(6)
C28 H28 0.95
C29 C30 1.382(6)
C29 H29 0.95
C30 C31 1.384(7)
C30 H30 0.95
C31 C32 1.391(6)
C31 H31 0.95
C32 H32 0.95

loop_
_geom_torsion_atom_site_label_1
_geom_torsion_atom_site_label_2
_geom_torsion_atom_site_label_3
_geom_torsion_atom_site_label_4
_geom_torsion
Ru1 S1 C1 O1 -173.1(4)
Ru1 S1 C1 S2 5.2(2)
Ru1 S2 C1 O1 173.4(4)
Ru1 S2 C1 S1 -5.0(2)
S1 C1 O1 C2 6.8(6)
S2 C1 O1 C2 -171.4(3)
C1 O1 C2 C3 164.6(4)
Ru1 S4 C4 O2 178.3(4)
Ru1 S4 C4 S3 -3.0(2)
Ru1 S3 C4 O2 -178.1(3)
Ru1 S3 C4 S4 3.1(2)
S4 C4 O2 C5 -2.2(6)
S3 C4 O2 C5 179.2(3)
C4 O2 C5 C6 159.1(4)
C15 P1 C7 C8 90.4(3)
C9 P1 C7 C8 -163.3(3)
Ru1 P1 C7 C8 -36.3(3)
P1 C7 C8 P2 39.6(4)
C7 C8 P2 C21 102.3(3)
C7 C8 P2 C27 -151.7(3)
C7 C8 P2 Ru1 -26.5(3)
C15 P1 C9 C14 74.2(4)
C7 P1 C9 C14 -35.0(4)
Ru1 P1 C9 C14 -155.2(3)
C15 P1 C9 C10 -102.7(4)
C7 P1 C9 C10 148.1(3)
Ru1 P1 C9 C10 27.9(4)
C14 C9 C10 C11 -3.4(7)
P1 C9 C10 C11 173.6(4)
C9 C10 C11 C12 2.6(7)
C10 C11 C12 C13 0.3(7)
C11 C12 C13 C14 -2.3(7)
C10 C9 C14 C13 1.4(6)
P1 C9 C14 C13 -175.6(3)
C12 C13 C14 C9 1.4(7)
C7 P1 C15 C20 -30.5(4)
C9 P1 C15 C20 -137.7(4)
Ru1 P1 C15 C20 90.7(4)
C7 P1 C15 C16 157.9(4)
C9 P1 C15 C16 50.7(4)
Ru1 P1 C15 C16 -80.9(4)
C20 C15 C16 C17 0.7(7)
P1 C15 C16 C17 172.6(4)
C15 C16 C17 C18 -1.4(8)
C16 C17 C18 C19 1.2(8)
C17 C18 C19 C20 -0.4(8)
C18 C19 C20 C15 -0.3(7)
C16 C15 C20 C19 0.2(7)
P1 C15 C20 C19 -171.5(4)
C27 P2 C21 C26 40.7(4)
C8 P2 C21 C26 147.2(3)
Ru1 P2 C21 C26 -89.3(3)
C27 P2 C21 C22 -141.9(3)
C8 P2 C21 C22 -35.3(4)
Ru1 P2 C21 C22 88.1(3)
C26 C21 C22 C23 -1.9(6)
P2 C21 C22 C23 -179.3(3)
C21 C22 C23 C24 1.4(6)
C22 C23 C24 C25 0.5(7)
C23 C24 C25 C26 -1.8(7)
C24 C25 C26 C21 1.2(6)
C22 C21 C26 C25 0.6(6)
P2 C21 C26 C25 178.1(3)
C21 P2 C27 C28 -98.9(4)
C8 P2 C27 C28 153.2(4)
Ru1 P2 C27 C28 32.3(4)
C21 P2 C27 C32 83.1(3)
C8 P2 C27 C32 -24.8(4)
Ru1 P2 C27 C32 -145.7(3)
C32 C27 C28 C29 1.0(6)
P2 C27 C28 C29 -177.1(3)
C27 C28 C29 C30 1.1(6)
C28 C29 C30 C31 -2.2(7)
C29 C30 C31 C32 1.2(7)
C30 C31 C32 C27 0.9(6)
C28 C27 C32 C31 -2.0(6)
P2 C27 C32 C31 176.1(3)
